data_4325301
loop_
_publ_author_name
'Josefina D\'iez'
'Jos\'e Gimeno'
'Isabel Merino'
'Eduardo Rubio'
'Francisco J. Su\'arez'

_publ_contact_author
;
      Josefina D\'iez
      Departamento de Qu\'imica Org\'anica e Inorg\'anica
      Facultad de Qu\'imica
      Universidad de Oviedo
      Avda. Juli\'an Claver\'ia, 8
      33006 Oviedo
      Spain
;
_publ_contact_author_email jdv@uniovi.es
_publ_contact_author_fax '0034 98 5103446'
_publ_contact_author_phone '0034 98 5102960'
_publ_section_title
;
 Synthesis and Structure of Ruthenium(IV) Complexes Featuring
 N-Heterocyclic Ligands with an N-H Group as the Hydrogen-Bond Donor:
 Hydrogen Interactions in Solution and in the Solid State
;
_journal_name_full 'Inorganic Chemistry'
_journal_page_first 4868
_journal_page_last 4881
_journal_paper_doi 10.1021/ic200547k
_journal_volume 50
_journal_year 2011
_chemical_compound_source synthesis
_chemical_formula_moiety 'C14 H22 Cl2 N2 Ru'
_chemical_formula_sum 'C14 H22 Cl2 N2 Ru'
_chemical_formula_weight 390.31
_chemical_name_systematic
;
 ?
;
_space_group_IT_number 33
_symmetry_cell_setting orthorhombic
_symmetry_Int_Tables_number 33
_symmetry_space_group_name_Hall 'P 2c -2n'
_symmetry_space_group_name_H-M 'P n a 21'
_atom_sites_solution_hydrogens geom
_atom_sites_solution_primary direct
_atom_sites_solution_secondary difmap
_audit_creation_method SHELXL-97
_cell_angle_alpha 90.00
_cell_angle_beta 90.00
_cell_angle_gamma 90.00
_cell_formula_units_Z 4
_cell_length_a 7.6952(1)
_cell_length_b 22.8324(3)
_cell_length_c 9.0117(1)
_cell_measurement_reflns_used 5094
_cell_measurement_temperature 293(2)
_cell_measurement_theta_max 74.1345
_cell_measurement_theta_min 3.8689
_cell_volume 1583.35(3)
_computing_cell_refinement
;
CrysAlisPro, Oxford Diffraction Ltd.,
Version 1.171.33.55 (release 05-01-2010 CrysAlis171 .NET)
(compiled Jan  5 2010,16:28:46)
;
_computing_data_collection
;
CrysAlisPro, Oxford Diffraction Ltd.,
Version 1.171.33.55 (release 05-01-2010 CrysAlis171 .NET)
(compiled Jan  5 2010,16:28:46)
;
_computing_data_reduction
;
CrysAlisPro, Oxford Diffraction Ltd.,
Version 1.171.33.55 (release 05-01-2010 CrysAlis171 .NET)
(compiled Jan  5 2010,16:28:46)
;
_computing_molecular_graphics 'PLATON (Spek, 2007)'
_computing_structure_refinement 'SHELXL-97 (Sheldrick, 1997)'
_computing_structure_solution 'DIRDIF-99 (Beurskens, 1999)'
_diffrn_ambient_temperature 293(2)
_diffrn_detector_area_resol_mean 8.2640
_diffrn_measured_fraction_theta_full 0.970
_diffrn_measured_fraction_theta_max 0.970
_diffrn_measurement_device
; 
165 mm Onyx CCD detector in \k-geometry diffractometer
;
_diffrn_measurement_device_type 'Xcalibur, Onyx, Nova'
_diffrn_measurement_method '\f and \w scans'
_diffrn_radiation_monochromator graphite
_diffrn_radiation_source 'Nova (Cu) X-ray Source'
_diffrn_radiation_type CuK\a
_diffrn_radiation_wavelength 1.54184
_diffrn_reflns_av_R_equivalents 0.0504
_diffrn_reflns_av_sigmaI/netI 0.0322
_diffrn_reflns_limit_h_max 7
_diffrn_reflns_limit_h_min -9
_diffrn_reflns_limit_k_max 27
_diffrn_reflns_limit_k_min -27
_diffrn_reflns_limit_l_max 10
_diffrn_reflns_limit_l_min -10
_diffrn_reflns_number 6321
_diffrn_reflns_theta_full 74.30
_diffrn_reflns_theta_max 74.30
_diffrn_reflns_theta_min 3.87
_exptl_absorpt_coefficient_mu 11.014
_exptl_absorpt_correction_T_max 1.00000
_exptl_absorpt_correction_T_min 0.24214
_exptl_absorpt_correction_type multi-scan
_exptl_absorpt_process_details
;
CrysAlisPro, Oxford Diffraction Ltd.,
Version 1.171.33.55 (release 05-01-2010 CrysAlis171 .NET)
(compiled Jan  5 2010,16:28:46)
empirical absorption correction using spherical harmonics,
 implemented in SCALE3 ABSPACK scaling algorithm.
;
_exptl_crystal_colour colourless
_exptl_crystal_density_diffrn 1.637
_exptl_crystal_description prism
_exptl_crystal_F_000 792
_exptl_crystal_size_max 0.133
_exptl_crystal_size_mid 0.055
_exptl_crystal_size_min 0.037
_refine_diff_density_max 0.614
_refine_diff_density_min -0.765
_refine_diff_density_rms 0.093
_refine_ls_abs_structure_details 'Flack H D (1983), Acta Cryst. A39, 876-881'
_refine_ls_abs_structure_Flack 0.250(16)
_refine_ls_extinction_method none
_refine_ls_goodness_of_fit_ref 1.083
_refine_ls_hydrogen_treatment mixed
_refine_ls_matrix_type full
_refine_ls_number_parameters 260
_refine_ls_number_reflns 2723
_refine_ls_number_restraints 4
_refine_ls_restrained_S_all 1.082
_refine_ls_R_factor_all 0.0343
_refine_ls_R_factor_gt 0.0329
_refine_ls_shift/su_max 0.003
_refine_ls_shift/su_mean 0.000
_refine_ls_structure_factor_coef Fsqd
_refine_ls_weighting_details 'calc w=1/[\s^2^(Fo^2^)+(0.0689P)^2^+0.0000P] where P=(Fo^2^+2Fc^2^)/3'
_refine_ls_weighting_scheme calc
_refine_ls_wR_factor_gt 0.0904
_refine_ls_wR_factor_ref 0.0915
_reflns_number_gt 2565
_reflns_number_total 2723
_reflns_threshold_expression >2\s(I)
_cod_data_source_file ic200547k_si_002_3.cif
_cod_data_source_block 2b
_cod_database_code 4325301

loop_
_symmetry_equiv_pos_as_xyz
'x, y, z'
'-x+1/2, y+1/2, z+1/2'
'x+1/2, -y+1/2, z'
'-x, -y, z+1/2'

loop_
_atom_site_label
_atom_site_type_symbol
_atom_site_fract_x
_atom_site_fract_y
_atom_site_fract_z
_atom_site_U_iso_or_equiv
_atom_site_adp_type
_atom_site_occupancy
_atom_site_symmetry_multiplicity
_atom_site_calc_flag
_atom_site_refinement_flags
C1 C 0.2198(7) 0.3781(2) 0.3392(7) 0.0404(12) Uani 1 1 d .
C2 C 0.3377(8) 0.3569(2) 0.2368(5) 0.0361(11) Uani 1 1 d .
C3 C 0.3195(9) 0.2958(2) 0.1736(6) 0.0487(12) Uani 1 1 d D
C4 C 0.4812(7) 0.3933(3) 0.2079(6) 0.0386(10) Uani 1 1 d .
C5 C 0.6410(9) 0.3746(2) 0.1226(6) 0.0459(13) Uani 1 1 d .
C6 C 0.7930(8) 0.3928(3) 0.2174(6) 0.0475(12) Uani 1 1 d .
C7 C 0.7498(7) 0.3692(2) 0.3716(6) 0.0398(11) Uani 1 1 d .
C8 C 0.7585(7) 0.4018(2) 0.5031(6) 0.0426(11) Uani 1 1 d .
C9 C 0.8311(10) 0.4634(3) 0.5150(9) 0.0621(16) Uani 1 1 d .
C10 C 0.6832(11) 0.3757(2) 0.6276(7) 0.0516(16) Uani 1 1 d .
C11 C 0.1092(7) 0.3352(2) 0.7960(5) 0.0421(11) Uani 1 1 d .
C12 C 0.2815(9) 0.4102(3) 0.7540(6) 0.0525(14) Uani 1 1 d .
C13 C 0.1579(12) 0.3879(3) 0.8524(6) 0.0620(19) Uani 1 1 d .
C14 C -0.0149(9) 0.2896(3) 0.8501(7) 0.0523(14) Uani 1 1 d .
Cl1 Cl 0.48904(15) 0.27163(5) 0.47485(16) 0.0403(3) Uani 1 1 d .
Cl2 Cl 0.43089(18) 0.48194(4) 0.4643(2) 0.0479(3) Uani 1 1 d .
N1 N 0.3087(9) 0.37332(18) 0.6436(6) 0.0410(12) Uani 1 1 d .
N2 N 0.2023(6) 0.32751(19) 0.6725(5) 0.0403(9) Uani 1 1 d .
Ru1 Ru 0.47547(4) 0.377727(10) 0.45365(6) 0.02971(13) Uani 1 1 d .
H4 H 0.472(6) 0.431(2) 0.211(5) 0.015(10) Uiso 1 1 d .
H7 H 0.756(11) 0.325(3) 0.388(8) 0.08(2) Uiso 1 1 d .
H1A H 0.130(8) 0.355(2) 0.368(6) 0.038(14) Uiso 1 1 d .
H10A H 0.677(8) 0.333(2) 0.635(5) 0.030(12) Uiso 1 1 d .
H13 H 0.136(7) 0.406(2) 0.926(7) 0.041(14) Uiso 1 1 d .
H6A H 0.813(9) 0.430(3) 0.221(7) 0.043(15) Uiso 1 1 d .
H10B H 0.680(8) 0.389(2) 0.713(6) 0.022(11) Uiso 1 1 d .
H14A H -0.095(12) 0.309(3) 0.917(11) 0.09(3) Uiso 1 1 d .
H3A H 0.425(6) 0.272(3) 0.188(7) 0.054(17) Uiso 1 1 d D
H5A H 0.640(9) 0.332(3) 0.102(7) 0.049(16) Uiso 1 1 d .
H12 H 0.337(10) 0.445(3) 0.748(8) 0.059(18) Uiso 1 1 d .
H1B H 0.198(9) 0.421(3) 0.338(7) 0.051(16) Uiso 1 1 d .
H2N H 0.192(8) 0.304(2) 0.630(6) 0.031(15) Uiso 1 1 d .
H5B H 0.649(13) 0.390(4) 0.025(9) 0.08(2) Uiso 1 1 d .
H14B H -0.045(12) 0.264(4) 0.783(11) 0.08(3) Uiso 1 1 d .
H6B H 0.909(17) 0.380(4) 0.197(12) 0.09(3) Uiso 1 1 d .
H9A H 0.961(13) 0.456(4) 0.546(10) 0.08(3) Uiso 1 1 d .
H14C H 0.035(14) 0.264(5) 0.918(17) 0.13(4) Uiso 1 1 d .
H9B H 0.832(11) 0.480(3) 0.421(10) 0.08(3) Uiso 1 1 d .
H3C H 0.277(13) 0.306(3) 0.073(5) 0.10(3) Uiso 1 1 d D
H9C H 0.785(18) 0.484(5) 0.632(13) 0.14(4) Uiso 1 1 d .
H3B H 0.220(9) 0.271(4) 0.201(12) 0.12(3) Uiso 1 1 d D

loop_
_atom_site_aniso_label
_atom_site_aniso_U_11
_atom_site_aniso_U_22
_atom_site_aniso_U_33
_atom_site_aniso_U_23
_atom_site_aniso_U_13
_atom_site_aniso_U_12
C1 0.013(2) 0.056(3) 0.052(3) 0.005(2) -0.004(2) 0.0024(18)
C2 0.038(3) 0.043(2) 0.028(2) 0.0013(18) -0.0029(18) 0.008(2)
C3 0.052(3) 0.053(3) 0.042(2) -0.012(2) -0.006(2) -0.006(2)
C4 0.042(3) 0.037(2) 0.037(2) 0.001(2) -0.003(2) 0.004(2)
C5 0.046(4) 0.057(3) 0.035(2) 0.0034(19) 0.004(2) 0.004(2)
C6 0.027(3) 0.067(3) 0.049(3) 0.011(2) 0.011(2) -0.010(3)
C7 0.025(2) 0.052(3) 0.042(3) 0.005(2) 0.002(2) 0.003(2)
C8 0.029(2) 0.046(3) 0.053(3) 0.0069(18) -0.0107(19) -0.002(2)
C9 0.054(4) 0.064(4) 0.068(3) -0.003(3) -0.005(3) -0.016(3)
C10 0.058(4) 0.057(4) 0.040(3) 0.002(2) -0.009(3) -0.006(3)
C11 0.040(3) 0.053(3) 0.0329(19) 0.0020(17) 0.007(2) -0.003(2)
C12 0.062(4) 0.049(3) 0.046(3) -0.009(2) 0.020(3) -0.014(3)
C13 0.088(6) 0.060(3) 0.038(3) -0.015(2) 0.017(3) -0.002(3)
C14 0.051(4) 0.068(4) 0.038(3) 0.005(3) 0.008(2) -0.013(3)
Cl1 0.0420(5) 0.0312(5) 0.0477(9) 0.0043(5) -0.0001(5) 0.0037(3)
Cl2 0.0568(6) 0.0321(4) 0.0548(6) -0.0016(7) 0.0050(9) 0.0015(4)
N1 0.046(3) 0.041(2) 0.036(2) 0.0003(14) -0.007(2) -0.0037(19)
N2 0.044(3) 0.045(2) 0.0320(18) -0.0037(16) 0.0057(18) -0.0110(19)
Ru1 0.02910(19) 0.03016(17) 0.02986(18) 0.00156(17) -0.0008(4) 0.00093(9)

loop_
_atom_type_symbol
_atom_type_description
_atom_type_scat_dispersion_real
_atom_type_scat_dispersion_imag
_atom_type_scat_source
C C 0.0181 0.0091 'International Tables Vol C Tables 4.2.6.8 and 6.1.1.4'
H H 0.0000 0.0000 'International Tables Vol C Tables 4.2.6.8 and 6.1.1.4'
Cl Cl 0.3639 0.7018 'International Tables Vol C Tables 4.2.6.8 and 6.1.1.4'
N N 0.0311 0.0180 'International Tables Vol C Tables 4.2.6.8 and 6.1.1.4'
Ru Ru 0.0552 3.2960 'International Tables Vol C Tables 4.2.6.8 and 6.1.1.4'

loop_
_geom_angle_atom_site_label_1
_geom_angle_atom_site_label_2
_geom_angle_atom_site_label_3
_geom_angle
C2 C1 Ru1 74.2(3)
C2 C1 H1A 119(4)
Ru1 C1 H1A 122(4)
C2 C1 H1B 117(4)
Ru1 C1 H1B 99(4)
H1A C1 H1B 117(5)
C1 C2 C4 115.6(5)
C1 C2 C3 120.9(5)
C4 C2 C3 123.2(5)
C1 C2 Ru1 70.0(3)
C4 C2 Ru1 70.7(3)
C3 C2 Ru1 124.0(3)
C2 C3 H3A 113(4)
C2 C3 H3C 99(5)
H3A C3 H3C 122(7)
C2 C3 H3B 121(7)
H3A C3 H3B 106(7)
H3C C3 H3B 97(8)
C2 C4 C5 124.5(5)
C2 C4 Ru1 73.1(3)
C5 C4 Ru1 118.2(4)
C2 C4 H4 121(3)
C5 C4 H4 111(3)
Ru1 C4 H4 97(3)
C6 C5 C4 105.4(5)
C6 C5 H5A 113(4)
C4 C5 H5A 112(4)
C6 C5 H5B 112(6)
C4 C5 H5B 115(6)
H5A C5 H5B 100(6)
C5 C6 C7 104.5(4)
C5 C6 H6A 116(4)
C7 C6 H6A 110(4)
C5 C6 H6B 122(6)
C7 C6 H6B 106(6)
H6A C6 H6B 98(7)
C8 C7 C6 124.9(5)
C8 C7 Ru1 73.8(3)
C6 C7 Ru1 118.3(4)
C8 C7 H7 113(4)
C6 C7 H7 118(4)
Ru1 C7 H7 95(5)
C10 C8 C7 115.7(5)
C10 C8 C9 119.5(5)
C7 C8 C9 124.7(5)
C10 C8 Ru1 70.1(4)
C7 C8 Ru1 70.3(3)
C9 C8 Ru1 125.9(4)
C8 C9 H9A 103(5)
C8 C9 H9B 108(5)
H9A C9 H9B 107(7)
C8 C9 H9C 109(6)
H9A C9 H9C 96(8)
H9B C9 H9C 130(8)
C8 C10 Ru1 74.0(3)
C8 C10 H10A 120(3)
Ru1 C10 H10A 92(3)
C8 C10 H10B 126(4)
Ru1 C10 H10B 128(4)
H10A C10 H10B 108(4)
N2 C11 C13 106.3(5)
N2 C11 C14 121.5(5)
C13 C11 C14 132.2(5)
N1 C12 C13 110.7(5)
N1 C12 H12 116(4)
C13 C12 H12 133(4)
C11 C13 C12 105.9(5)
C11 C13 H13 135(4)
C12 C13 H13 119(4)
C11 C14 H14A 107(5)
C11 C14 H14B 114(6)
H14A C14 H14B 124(8)
C11 C14 H14C 113(7)
H14A C14 H14C 98(9)
H14B C14 H14C 98(10)
C12 N1 N2 104.6(5)
C12 N1 Ru1 131.9(4)
N2 N1 Ru1 123.6(3)
C11 N2 N1 112.6(4)
C11 N2 H2N 121(5)
N1 N2 H2N 126(5)
N1 Ru1 C1 80.8(2)
N1 Ru1 C10 82.4(3)
C1 Ru1 C10 163.2(3)
N1 Ru1 C4 143.9(2)
C1 Ru1 C4 63.8(2)
C10 Ru1 C4 132.9(2)
N1 Ru1 C7 145.3(2)
C1 Ru1 C7 132.9(2)
C10 Ru1 C7 63.7(2)
C4 Ru1 C7 70.7(2)
N1 Ru1 C2 113.4(2)
C1 Ru1 C2 35.8(2)
C10 Ru1 C2 158.5(2)
C4 Ru1 C2 36.3(2)
C7 Ru1 C2 97.9(2)
N1 Ru1 C8 115.2(2)
C1 Ru1 C8 158.71(19)
C10 Ru1 C8 35.9(2)
C4 Ru1 C8 97.79(19)
C7 Ru1 C8 35.97(19)
C2 Ru1 C8 131.4(2)
N1 Ru1 Cl2 85.94(12)
C1 Ru1 Cl2 83.60(14)
C10 Ru1 Cl2 95.41(15)
C4 Ru1 Cl2 83.41(16)
C7 Ru1 Cl2 103.45(15)
C2 Ru1 Cl2 100.05(14)
C8 Ru1 Cl2 83.70(14)
N1 Ru1 Cl1 85.19(12)
C1 Ru1 Cl1 94.49(13)
C10 Ru1 Cl1 83.90(15)
C4 Ru1 Cl1 103.58(15)
C7 Ru1 Cl1 84.23(14)
C2 Ru1 Cl1 83.08(14)
C8 Ru1 Cl1 100.55(13)
Cl2 Ru1 Cl1 171.11(6)

loop_
_geom_bond_atom_site_label_1
_geom_bond_atom_site_label_2
_geom_bond_distance
C1 C2 1.382(8)
C1 Ru1 2.221(5)
C1 H1A 0.91(6)
C1 H1B 0.99(6)
C2 C4 1.406(8)
C2 C3 1.514(7)
C2 Ru1 2.274(5)
C3 H3A 0.99(2)
C3 H3C 0.99(2)
C3 H3B 0.99(2)
C4 C5 1.512(8)
C4 Ru1 2.243(5)
C4 H4 0.87(5)
C5 C6 1.507(9)
C5 H5A 0.99(7)
C5 H5B 0.95(9)
C6 C7 1.527(7)
C6 H6A 0.85(6)
C6 H6B 0.96(13)
C7 C8 1.401(7)
C7 Ru1 2.245(6)
C7 H7 1.02(6)
C8 C10 1.396(8)
C8 C9 1.517(9)
C8 Ru1 2.290(5)
C9 H9A 1.05(10)
C9 H9B 0.92(9)
C9 H9C 1.21(12)
C10 Ru1 2.240(7)
C10 H10A 0.98(5)
C10 H10B 0.83(6)
C11 N2 1.335(6)
C11 C13 1.359(8)
C11 C14 1.494(8)
C12 N1 1.320(7)
C12 C13 1.397(9)
C12 H12 0.91(7)
C13 H13 0.79(6)
C14 H14A 0.97(9)
C14 H14B 0.86(10)
C14 H14C 0.94(13)
Cl1 Ru1 2.4323(11)
Cl2 Ru1 2.4060(10)
N1 N2 1.354(7)
N1 Ru1 2.142(6)
N2 H2N 0.67(6)

loop_
_geom_torsion_atom_site_label_1
_geom_torsion_atom_site_label_2
_geom_torsion_atom_site_label_3
_geom_torsion_atom_site_label_4
_geom_torsion
Ru1 C1 C2 C4 -55.6(4)
Ru1 C1 C2 C3 118.4(5)
C1 C2 C4 C5 168.3(5)
C3 C2 C4 C5 -5.6(8)
Ru1 C2 C4 C5 113.0(5)
C1 C2 C4 Ru1 55.3(4)
C3 C2 C4 Ru1 -118.6(5)
C2 C4 C5 C6 -130.6(5)
Ru1 C4 C5 C6 -42.5(6)
C4 C5 C6 C7 49.4(6)
C5 C6 C7 C8 -130.9(6)
C5 C6 C7 Ru1 -41.5(6)
C6 C7 C8 C10 168.5(6)
Ru1 C7 C8 C10 55.0(5)
C6 C7 C8 C9 -7.2(9)
Ru1 C7 C8 C9 -120.7(6)
C6 C7 C8 Ru1 113.5(6)
C7 C8 C10 Ru1 -55.1(5)
C9 C8 C10 Ru1 120.8(5)
N2 C11 C13 C12 0.8(8)
C14 C11 C13 C12 178.7(6)
N1 C12 C13 C11 -0.4(9)
C13 C12 N1 N2 -0.2(8)
C13 C12 N1 Ru1 179.6(5)
C13 C11 N2 N1 -0.9(7)
C14 C11 N2 N1 -179.1(5)
C12 N1 N2 C11 0.7(7)
Ru1 N1 N2 C11 -179.1(4)
C12 N1 Ru1 C1 -115.3(7)
N2 N1 Ru1 C1 64.4(5)
C12 N1 Ru1 C10 64.9(7)
N2 N1 Ru1 C10 -115.4(5)
C12 N1 Ru1 C4 -104.1(7)
N2 N1 Ru1 C4 75.6(6)
C12 N1 Ru1 C7 76.8(7)
N2 N1 Ru1 C7 -103.5(6)
C12 N1 Ru1 C2 -130.3(6)
N2 N1 Ru1 C2 49.4(5)
C12 N1 Ru1 C8 50.0(7)
N2 N1 Ru1 C8 -130.3(5)
C12 N1 Ru1 Cl2 -31.1(6)
N2 N1 Ru1 Cl2 148.6(5)
C12 N1 Ru1 Cl1 149.4(6)
N2 N1 Ru1 Cl1 -30.9(5)
C2 C1 Ru1 N1 -156.0(3)
C2 C1 Ru1 C10 -155.3(6)
C2 C1 Ru1 C4 31.3(3)
C2 C1 Ru1 C7 14.7(4)
C2 C1 Ru1 C8 63.4(7)
C2 C1 Ru1 Cl2 117.1(3)
C2 C1 Ru1 Cl1 -71.6(3)
C8 C10 Ru1 N1 -156.5(3)
C8 C10 Ru1 C1 -157.2(6)
C8 C10 Ru1 C4 14.6(5)
C8 C10 Ru1 C7 30.9(3)
C8 C10 Ru1 C2 64.5(7)
C8 C10 Ru1 Cl2 -71.4(3)
C8 C10 Ru1 Cl1 117.5(3)
C2 C4 Ru1 N1 -43.3(5)
C5 C4 Ru1 N1 -163.8(4)
C2 C4 Ru1 C1 -30.9(3)
C5 C4 Ru1 C1 -151.5(5)
C2 C4 Ru1 C10 151.7(3)
C5 C4 Ru1 C10 31.2(6)
C2 C4 Ru1 C7 136.2(4)
C5 C4 Ru1 C7 15.7(4)
C5 C4 Ru1 C2 -120.5(6)
C2 C4 Ru1 C8 160.3(3)
C5 C4 Ru1 C8 39.8(5)
C2 C4 Ru1 Cl2 -117.0(3)
C5 C4 Ru1 Cl2 122.5(4)
C2 C4 Ru1 Cl1 57.4(3)
C5 C4 Ru1 Cl1 -63.1(4)
C8 C7 Ru1 N1 -44.0(4)
C6 C7 Ru1 N1 -165.4(4)
C8 C7 Ru1 C1 152.3(3)
C6 C7 Ru1 C1 31.0(6)
C8 C7 Ru1 C10 -30.9(3)
C6 C7 Ru1 C10 -152.2(5)
C8 C7 Ru1 C4 136.5(3)
C6 C7 Ru1 C4 15.2(5)
C8 C7 Ru1 C2 160.9(3)
C6 C7 Ru1 C2 39.6(5)
C6 C7 Ru1 C8 -121.4(6)
C8 C7 Ru1 Cl2 58.6(3)
C6 C7 Ru1 Cl2 -62.8(5)
C8 C7 Ru1 Cl1 -116.9(3)
C6 C7 Ru1 Cl1 121.7(5)
C1 C2 Ru1 N1 26.0(4)
C4 C2 Ru1 N1 153.9(3)
C3 C2 Ru1 N1 -88.4(5)
C4 C2 Ru1 C1 127.9(5)
C3 C2 Ru1 C1 -114.4(6)
C1 C2 Ru1 C10 160.8(6)
C4 C2 Ru1 C10 -71.3(7)
C3 C2 Ru1 C10 46.4(9)
C1 C2 Ru1 C4 -127.9(5)
C3 C2 Ru1 C4 117.7(6)
C1 C2 Ru1 C7 -169.2(3)
C4 C2 Ru1 C7 -41.3(3)
C3 C2 Ru1 C7 76.4(5)
C1 C2 Ru1 C8 -154.4(3)
C4 C2 Ru1 C8 -26.4(4)
C3 C2 Ru1 C8 91.2(5)
C1 C2 Ru1 Cl2 -63.9(3)
C4 C2 Ru1 Cl2 64.0(3)
C3 C2 Ru1 Cl2 -178.3(5)
C1 C2 Ru1 Cl1 107.7(3)
C4 C2 Ru1 Cl1 -124.4(3)
C3 C2 Ru1 Cl1 -6.8(5)
C10 C8 Ru1 N1 25.8(4)
C7 C8 Ru1 N1 154.1(3)
C9 C8 Ru1 N1 -86.8(5)
C10 C8 Ru1 C1 162.0(5)
C7 C8 Ru1 C1 -69.7(6)
C9 C8 Ru1 C1 49.4(8)
C7 C8 Ru1 C10 128.3(5)
C9 C8 Ru1 C10 -112.6(6)
C10 C8 Ru1 C4 -169.2(4)
C7 C8 Ru1 C4 -41.0(3)
C9 C8 Ru1 C4 78.2(5)
C10 C8 Ru1 C7 -128.3(5)
C9 C8 Ru1 C7 119.1(6)
C10 C8 Ru1 C2 -153.8(4)
C7 C8 Ru1 C2 -25.5(4)
C9 C8 Ru1 C2 93.6(5)
C10 C8 Ru1 Cl2 108.3(3)
C7 C8 Ru1 Cl2 -123.4(3)
C9 C8 Ru1 Cl2 -4.3(5)
C10 C8 Ru1 Cl1 -63.8(3)
C7 C8 Ru1 Cl1 64.5(3)
C9 C8 Ru1 Cl1 -176.4(5)
